data_4102630
loop_
_publ_author_name
'Giorgio Mirri'
'Steven D. Bull'
'Peter N. Horton'
'Tony D. James'
'Louise Male'
'James H. R. Tucker'

_publ_section_title
;
 Electrochemical Method for the Determination of Enantiomeric Excess of
 Binol Using Redox-Active Boronic Acids as Chiral Sensors
;
_journal_name_full 'Journal of the American Chemical Society'
_journal_page_first 8903
_journal_page_last 8905
_journal_paper_doi 10.1021/ja103462x
_journal_volume 132
_journal_year 2010
_chemical_absolute_configuration ad
_chemical_formula_moiety 'C45 H34 B Fe N O2, C7 H8'
_chemical_formula_sum 'C52 H42 B Fe N O2'
_chemical_formula_weight 779.53
_chemical_name_systematic
;
 ?
;
_space_group_IT_number 4
_symmetry_cell_setting monoclinic
_symmetry_space_group_name_Hall 'P 2yb'
_symmetry_space_group_name_H-M 'P 1 21 1'
_atom_sites_solution_hydrogens geom
_atom_sites_solution_primary direct
_atom_sites_solution_secondary difmap
_audit_creation_method SHELXL-97
_cell_angle_alpha 90.00
_cell_angle_beta 103.9590(10)
_cell_angle_gamma 90.00
_cell_formula_units_Z 2
_cell_length_a 11.7546(3)
_cell_length_b 8.5825(2)
_cell_length_c 19.6622(6)
_cell_measurement_reflns_used 45374
_cell_measurement_temperature 120(2)
_cell_measurement_theta_max 27.48
_cell_measurement_theta_min 2.91
_cell_volume 1925.02(9)
_computing_cell_refinement 'DENZO (Otwinowski & Minor, 1997) & COLLECT (Hooft, R.W.W., 1998)'
_computing_data_collection 'COLLECT (Hooft, R.W.W., 1998)'
_computing_data_reduction 'EvalCCD (Duisenberg, Kroon-Batenburg, Schreurs, 2003)'
_computing_molecular_graphics 'Ortep-3 for Windows (Farrugia, 1997)'
_computing_publication_material 'WinGX (Farrugia, 1999)'
_computing_structure_refinement 'SHELXL-97 (Sheldrick, 1997)'
_computing_structure_solution 'SHELXS-97 (Sheldrick, 1997)'
_diffrn_ambient_temperature 120(2)
_diffrn_detector_area_resol_mean '4096x4096pixels / 62x62mm'
_diffrn_measured_fraction_theta_full 0.996
_diffrn_measured_fraction_theta_max 0.996
_diffrn_measurement_device_type 'Bruker-Nonius APEX II CCD camera on \k-goniostat'
_diffrn_measurement_method '\f & \w scans'
_diffrn_radiation_monochromator '10cm confocal mirrors'
_diffrn_radiation_source 'Bruker-Nonius FR591 rotating anode'
_diffrn_radiation_type MoK\a
_diffrn_radiation_wavelength 0.71073
_diffrn_reflns_av_R_equivalents 0.0000
_diffrn_reflns_av_sigmaI/netI 0.0501
_diffrn_reflns_limit_h_max 14
_diffrn_reflns_limit_h_min -15
_diffrn_reflns_limit_k_max 11
_diffrn_reflns_limit_k_min 0
_diffrn_reflns_limit_l_max 25
_diffrn_reflns_limit_l_min 0
_diffrn_reflns_number 4685
_diffrn_reflns_theta_full 27.42
_diffrn_reflns_theta_max 27.42
_diffrn_reflns_theta_min 3.01
_exptl_absorpt_coefficient_mu 0.437
_exptl_absorpt_correction_T_max 0.9870
_exptl_absorpt_correction_T_min 0.9334
_exptl_absorpt_correction_type multi-scan
_exptl_absorpt_process_details 'TWINABS (Sheldrick, G.M., 2007)'
_exptl_crystal_colour Orange
_exptl_crystal_density_diffrn 1.345
_exptl_crystal_density_method 'not measured'
_exptl_crystal_description Plate
_exptl_crystal_F_000 816
_exptl_crystal_size_max 0.16
_exptl_crystal_size_mid 0.08
_exptl_crystal_size_min 0.03
_refine_diff_density_max 0.451
_refine_diff_density_min -0.535
_refine_diff_density_rms 0.099
_refine_ls_abs_structure_details 'Flack H D (1983), Acta Cryst. A39, 876-881'
_refine_ls_abs_structure_Flack 0.08(3)
_refine_ls_extinction_method none
_refine_ls_goodness_of_fit_ref 1.164
_refine_ls_hydrogen_treatment constr
_refine_ls_matrix_type full
_refine_ls_number_parameters 516
_refine_ls_number_reflns 4685
_refine_ls_number_restraints 1
_refine_ls_restrained_S_all 1.164
_refine_ls_R_factor_all 0.0721
_refine_ls_R_factor_gt 0.0592
_refine_ls_shift/su_max 0.002
_refine_ls_shift/su_mean 0.000
_refine_ls_structure_factor_coef Fsqd
_refine_ls_weighting_details 'calc w=1/[\s^2^(Fo^2^)+(0.0255P)^2^+2.5331P] where P=(Fo^2^+2Fc^2^)/3'
_refine_ls_weighting_scheme calc
_refine_ls_wR_factor_gt 0.1183
_refine_ls_wR_factor_ref 0.1307
_reflns_number_gt 4235
_reflns_number_total 4685
_reflns_threshold_expression >2\s(I)
_cod_data_source_file ja103462x_si_002.cif
_cod_data_source_block (R)-2a:(R)
_cod_original_sg_symbol_H-M 'P 21'
_cod_database_code 4102630

loop_
_symmetry_equiv_pos_as_xyz
'x, y, z'
'-x, y+1/2, -z'

loop_
_atom_site_label
_atom_site_type_symbol
_atom_site_fract_x
_atom_site_fract_y
_atom_site_fract_z
_atom_site_U_iso_or_equiv
_atom_site_adp_type
_atom_site_occupancy
_atom_site_symmetry_multiplicity
_atom_site_calc_flag
_atom_site_refinement_flags
C1 C 0.0553(5) 0.3667(7) 0.4155(3) 0.0197(12) Uani 1 1 d .
H1 H 0.0805 0.2631 0.4106 0.024 Uiso 1 1 calc R
C2 C -0.0609(5) 0.4135(7) 0.4149(3) 0.0203(12) Uani 1 1 d .
H2 H -0.1271 0.3470 0.4091 0.024 Uiso 1 1 calc R
C3 C -0.0603(5) 0.5790(7) 0.4245(3) 0.0187(12) Uani 1 1 d .
H3 H -0.1261 0.6415 0.4264 0.022 Uiso 1 1 calc R
C4 C 0.0558(5) 0.6330(7) 0.4309(3) 0.0172(11) Uani 1 1 d .
H4 H 0.0817 0.7380 0.4380 0.021 Uiso 1 1 calc R
C5 C 0.1267(4) 0.5015(7) 0.4246(2) 0.0184(11) Uani 1 1 d .
H5 H 0.2082 0.5039 0.4262 0.022 Uiso 1 1 calc R
C6 C -0.0072(5) 0.4145(6) 0.2426(3) 0.0149(11) Uani 1 1 d .
C7 C -0.1185(5) 0.4810(6) 0.2410(3) 0.0161(11) Uani 1 1 d .
H7 H -0.1906 0.4259 0.2330 0.019 Uiso 1 1 calc R
C8 C -0.1038(5) 0.6459(7) 0.2533(3) 0.0176(11) Uani 1 1 d .
H8 H -0.1640 0.7184 0.2554 0.021 Uiso 1 1 calc R
C9 C 0.0181(5) 0.6808(7) 0.2619(3) 0.0201(12) Uani 1 1 d .
H9 H 0.0533 0.7808 0.2702 0.024 Uiso 1 1 calc R
C10 C 0.0766(4) 0.5383(8) 0.2557(2) 0.0180(11) Uani 1 1 d .
H10 H 0.1584 0.5272 0.2597 0.022 Uiso 1 1 calc R
C11 C 0.0210(4) 0.2462(6) 0.2304(2) 0.0127(10) Uani 1 1 d .
H11 H 0.0809 0.2084 0.2723 0.015 Uiso 1 1 calc R
C12 C -0.0841(4) 0.1335(7) 0.2168(3) 0.0157(10) Uani 1 1 d .
H12A H -0.1464 0.1761 0.1781 0.019 Uiso 1 1 calc R
H12B H -0.0589 0.0327 0.2007 0.019 Uiso 1 1 calc R
C13 C -0.1359(4) 0.1030(6) 0.2787(2) 0.0144(10) Uani 1 1 d .
C14 C -0.0707(4) 0.0311(8) 0.3401(3) 0.0195(10) Uani 1 1 d .
H14 H 0.0091 0.0050 0.3437 0.023 Uiso 1 1 calc R
C15 C -0.1205(5) -0.0023(7) 0.3951(3) 0.0215(12) Uani 1 1 d .
H15 H -0.0745 -0.0489 0.4365 0.026 Uiso 1 1 calc R
C16 C -0.2375(5) 0.0319(8) 0.3905(3) 0.0242(11) Uani 1 1 d .
H16 H -0.2716 0.0077 0.4284 0.029 Uiso 1 1 calc R
C17 C -0.3049(5) 0.1019(7) 0.3300(3) 0.0232(12) Uani 1 1 d .
H17 H -0.3850 0.1260 0.3266 0.028 Uiso 1 1 calc R
C18 C -0.2541(5) 0.1362(7) 0.2749(3) 0.0193(11) Uani 1 1 d .
H18 H -0.3004 0.1832 0.2337 0.023 Uiso 1 1 calc R
C19 C 0.0322(4) 0.3126(6) 0.1119(3) 0.0159(11) Uani 1 1 d .
H19 H -0.0240 0.3936 0.1083 0.019 Uiso 1 1 calc R
C20 C 0.0837(4) 0.2658(6) 0.0541(3) 0.0161(11) Uani 1 1 d .
C21 C 0.0509(5) 0.3161(8) -0.0154(3) 0.0227(12) Uani 1 1 d .
H21 H -0.0056 0.3964 -0.0293 0.027 Uiso 1 1 calc R
C22 C 0.1028(5) 0.2461(7) -0.0632(3) 0.0220(12) Uani 1 1 d .
H22 H 0.0821 0.2784 -0.1108 0.026 Uiso 1 1 calc R
C23 C 0.1850(4) 0.1287(7) -0.0426(3) 0.0198(11) Uani 1 1 d .
H23 H 0.2191 0.0810 -0.0765 0.024 Uiso 1 1 calc R
C24 C 0.2186(4) 0.0794(6) 0.0272(3) 0.0146(10) Uani 1 1 d .
H24 H 0.2763 0.0004 0.0407 0.018 Uiso 1 1 calc R
C25 C 0.1667(4) 0.1470(6) 0.0767(3) 0.0153(10) Uani 1 1 d .
C26 C 0.2282(4) -0.1508(6) 0.1917(3) 0.0140(10) Uani 1 1 d .
C27 C 0.3189(4) -0.1393(6) 0.2510(3) 0.0116(10) Uani 1 1 d .
C28 C 0.4111(4) -0.2517(6) 0.2612(3) 0.0156(10) Uani 1 1 d .
C29 C 0.4021(5) -0.3821(7) 0.2158(3) 0.0190(11) Uani 1 1 d .
C30 C 0.3029(5) -0.3945(6) 0.1583(3) 0.0191(11) Uani 1 1 d .
H30 H 0.2943 -0.4829 0.1284 0.023 Uiso 1 1 calc R
C31 C 0.2187(4) -0.2788(7) 0.1456(3) 0.0169(11) Uani 1 1 d .
H31 H 0.1545 -0.2853 0.1057 0.020 Uiso 1 1 calc R
C32 C 0.5176(4) -0.2340(7) 0.3148(3) 0.0169(11) Uani 1 1 d .
H32 H 0.5273 -0.1461 0.3450 0.020 Uiso 1 1 calc R
C33 C 0.6049(5) -0.3421(7) 0.3227(3) 0.0207(12) Uani 1 1 d .
H33 H 0.6754 -0.3264 0.3576 0.025 Uiso 1 1 calc R
C34 C 0.5929(4) -0.4771(9) 0.2802(3) 0.0249(11) Uani 1 1 d .
H34 H 0.6527 -0.5540 0.2879 0.030 Uiso 1 1 calc R
C35 C 0.4928(5) -0.4947(8) 0.2273(3) 0.0226(12) Uani 1 1 d .
H35 H 0.4845 -0.5840 0.1979 0.027 Uiso 1 1 calc R
C36 C 0.3131(4) 0.1430(7) 0.2732(3) 0.0144(11) Uani 1 1 d .
C37 C 0.3225(4) -0.0057(6) 0.2997(2) 0.0125(11) Uani 1 1 d .
C38 C 0.3381(4) -0.0260(6) 0.3737(3) 0.0162(11) Uani 1 1 d .
C39 C 0.3575(4) 0.1062(7) 0.4183(3) 0.0187(11) Uani 1 1 d .
C40 C 0.3600(5) 0.2545(7) 0.3889(3) 0.0198(12) Uani 1 1 d .
H40 H 0.3791 0.3424 0.4188 0.024 Uiso 1 1 calc R
C41 C 0.3356(4) 0.2746(6) 0.3184(3) 0.0183(11) Uani 1 1 d .
H41 H 0.3334 0.3765 0.2993 0.022 Uiso 1 1 calc R
C42 C 0.3319(5) -0.1744(8) 0.4044(3) 0.0205(12) Uani 1 1 d .
H42 H 0.3171 -0.2641 0.3753 0.025 Uiso 1 1 calc R
C43 C 0.3470(5) -0.1903(8) 0.4758(3) 0.0244(13) Uani 1 1 d .
H43 H 0.3416 -0.2906 0.4952 0.029 Uiso 1 1 calc R
C44 C 0.3705(5) -0.0590(8) 0.5204(3) 0.0268(14) Uani 1 1 d .
H44 H 0.3831 -0.0712 0.5697 0.032 Uiso 1 1 calc R
C45 C 0.3749(5) 0.0841(7) 0.4923(3) 0.0223(12) Uani 1 1 d .
H45 H 0.3900 0.1722 0.5224 0.027 Uiso 1 1 calc R
B1 B 0.1780(5) 0.1130(7) 0.1593(3) 0.0121(11) Uani 1 1 d .
N1 N 0.0710(4) 0.2327(5) 0.1678(2) 0.0131(9) Uani 1 1 d .
O1 O 0.1409(3) -0.0394(4) 0.17777(18) 0.0135(7) Uani 1 1 d .
O2 O 0.2885(3) 0.1698(4) 0.20221(19) 0.0155(8) Uani 1 1 d .
Fe1 Fe -0.00404(6) 0.52073(9) 0.33603(3) 0.01392(16) Uani 1 1 d .
C101 C 0.6082(7) -0.1533(9) 0.1394(4) 0.0452(19) Uani 1 1 d .
H10A H 0.5585 -0.2283 0.1082 0.068 Uiso 1 1 calc R
H10B H 0.5827 -0.1457 0.1832 0.068 Uiso 1 1 calc R
H10C H 0.6899 -0.1883 0.1496 0.068 Uiso 1 1 calc R
C102 C 0.5980(5) 0.0064(9) 0.1040(3) 0.0291(14) Uani 1 1 d .
C103 C 0.6739(5) 0.0461(8) 0.0632(3) 0.0283(14) Uani 1 1 d .
H103 H 0.7317 -0.0264 0.0570 0.034 Uiso 1 1 calc R
C104 C 0.6665(6) 0.1922(9) 0.0308(3) 0.0341(15) Uani 1 1 d .
H104 H 0.7210 0.2205 0.0042 0.041 Uiso 1 1 calc R
C105 C 0.5794(6) 0.2952(9) 0.0376(3) 0.0361(16) Uani 1 1 d .
H105 H 0.5729 0.3939 0.0151 0.043 Uiso 1 1 calc R
C106 C 0.5026(6) 0.2543(10) 0.0771(4) 0.0401(18) Uani 1 1 d .
H106 H 0.4422 0.3246 0.0812 0.048 Uiso 1 1 calc R
C107 C 0.5118(5) 0.1121(10) 0.1110(3) 0.0367(17) Uani 1 1 d .
H107 H 0.4591 0.0864 0.1391 0.044 Uiso 1 1 calc R

loop_
_atom_site_aniso_label
_atom_site_aniso_U_11
_atom_site_aniso_U_22
_atom_site_aniso_U_33
_atom_site_aniso_U_23
_atom_site_aniso_U_13
_atom_site_aniso_U_12
C1 0.028(3) 0.016(3) 0.013(3) -0.001(2) 0.002(2) -0.003(2)
C2 0.025(3) 0.020(3) 0.015(3) -0.001(2) 0.003(2) -0.006(2)
C3 0.020(3) 0.025(3) 0.012(2) -0.008(2) 0.005(2) 0.003(2)
C4 0.023(3) 0.016(3) 0.012(2) -0.003(2) 0.002(2) -0.003(2)
C5 0.017(2) 0.021(3) 0.015(2) 0.001(2) -0.0001(18) 0.006(2)
C6 0.021(3) 0.013(3) 0.008(2) 0.001(2) 0.000(2) 0.001(2)
C7 0.019(3) 0.013(3) 0.016(2) 0.000(2) 0.003(2) 0.003(2)
C8 0.019(3) 0.018(3) 0.016(2) 0.003(2) 0.005(2) 0.006(2)
C9 0.024(3) 0.016(3) 0.022(3) -0.001(2) 0.006(2) -0.004(2)
C10 0.022(2) 0.016(3) 0.016(2) -0.002(2) 0.0049(18) 0.002(2)
C11 0.018(2) 0.010(2) 0.011(2) -0.002(2) 0.0028(19) 0.004(2)
C12 0.014(2) 0.017(2) 0.014(2) -0.002(2) 0.0003(18) 0.000(2)
C13 0.020(2) 0.009(2) 0.011(2) -0.001(2) -0.0023(18) -0.004(2)
C14 0.022(2) 0.013(2) 0.023(2) -0.007(3) 0.0041(19) -0.002(3)
C15 0.028(3) 0.017(3) 0.020(2) -0.002(2) 0.004(2) 0.001(2)
C16 0.035(3) 0.017(3) 0.023(2) -0.004(3) 0.011(2) -0.003(3)
C17 0.017(3) 0.023(3) 0.029(3) -0.005(3) 0.005(2) -0.003(2)
C18 0.020(3) 0.013(3) 0.023(3) -0.004(2) 0.003(2) -0.003(2)
C19 0.017(2) 0.017(3) 0.015(2) 0.001(2) 0.004(2) 0.009(2)
C20 0.015(2) 0.016(3) 0.015(2) 0.002(2) -0.0008(19) 0.000(2)
C21 0.018(3) 0.028(3) 0.017(3) 0.004(2) -0.004(2) 0.002(2)
C22 0.022(3) 0.027(3) 0.014(2) 0.000(2) 0.000(2) -0.010(3)
C23 0.019(3) 0.021(3) 0.019(3) -0.011(2) 0.004(2) -0.003(2)
C24 0.015(2) 0.011(2) 0.018(2) -0.007(2) 0.0030(19) -0.003(2)
C25 0.013(2) 0.012(2) 0.020(2) 0.001(2) 0.0033(19) -0.004(2)
C26 0.016(2) 0.013(3) 0.014(2) 0.004(2) 0.004(2) 0.004(2)
C27 0.013(2) 0.010(2) 0.013(2) -0.002(2) 0.0053(19) 0.001(2)
C28 0.018(2) 0.013(2) 0.015(2) 0.007(2) 0.0028(19) -0.001(2)
C29 0.023(3) 0.016(3) 0.019(3) -0.002(2) 0.007(2) 0.001(2)
C30 0.029(3) 0.012(3) 0.018(3) -0.006(2) 0.008(2) 0.000(2)
C31 0.015(2) 0.021(3) 0.014(2) -0.003(2) 0.0009(19) -0.005(2)
C32 0.016(2) 0.016(3) 0.019(2) 0.001(2) 0.004(2) 0.000(2)
C33 0.017(2) 0.025(3) 0.020(3) 0.008(2) 0.004(2) 0.003(2)
C34 0.019(2) 0.021(3) 0.035(3) 0.005(3) 0.007(2) 0.013(3)
C35 0.027(3) 0.018(3) 0.026(3) 0.001(3) 0.011(2) 0.009(3)
C36 0.012(2) 0.016(3) 0.015(3) -0.001(2) 0.0028(19) 0.002(2)
C37 0.013(2) 0.011(3) 0.012(2) -0.001(2) -0.0005(17) -0.0011(19)
C38 0.015(2) 0.021(3) 0.011(2) -0.002(2) 0.0004(19) 0.000(2)
C39 0.015(2) 0.025(3) 0.015(2) -0.002(2) 0.0013(19) -0.001(2)
C40 0.015(3) 0.016(3) 0.024(3) -0.005(2) -0.003(2) 0.002(2)
C41 0.013(2) 0.012(3) 0.027(3) -0.002(2) -0.002(2) -0.001(2)
C42 0.021(3) 0.025(3) 0.013(3) 0.001(2) 0.001(2) -0.003(2)
C43 0.023(3) 0.024(3) 0.025(3) 0.005(3) 0.004(2) -0.002(3)
C44 0.030(3) 0.037(4) 0.010(3) -0.003(3) -0.001(2) -0.006(3)
C45 0.020(3) 0.026(3) 0.018(3) -0.004(3) -0.001(2) -0.001(2)
B1 0.011(3) 0.009(3) 0.013(3) 0.000(2) -0.003(2) 0.001(2)
N1 0.012(2) 0.014(2) 0.013(2) -0.0029(18) 0.0025(16) 0.0011(17)
O1 0.0110(17) 0.0111(17) 0.0168(18) -0.0010(15) 0.0002(14) 0.0025(14)
O2 0.0173(18) 0.0124(19) 0.0147(17) 0.0035(15) -0.0005(15) -0.0019(15)
Fe1 0.0167(3) 0.0115(3) 0.0131(3) -0.0010(3) 0.0028(2) 0.0001(3)
C101 0.059(5) 0.044(5) 0.030(4) 0.013(4) 0.006(3) -0.013(4)
C102 0.025(3) 0.035(4) 0.023(3) 0.000(3) -0.001(2) -0.008(3)
C103 0.025(3) 0.033(4) 0.027(3) 0.003(3) 0.004(2) 0.004(3)
C104 0.033(3) 0.038(4) 0.033(3) -0.002(3) 0.011(3) -0.006(3)
C105 0.045(4) 0.028(4) 0.030(3) 0.004(3) -0.001(3) 0.009(3)
C106 0.028(3) 0.051(5) 0.034(4) -0.019(4) -0.006(3) 0.016(3)
C107 0.020(3) 0.066(5) 0.022(3) -0.003(3) 0.001(2) -0.005(3)

loop_
_atom_type_symbol
_atom_type_description
_atom_type_scat_dispersion_real
_atom_type_scat_dispersion_imag
_atom_type_scat_source
C C 0.0033 0.0016 'International Tables Vol C Tables 4.2.6.8 and 6.1.1.4'
H H 0.0000 0.0000 'International Tables Vol C Tables 4.2.6.8 and 6.1.1.4'
B B 0.0013 0.0007 'International Tables Vol C Tables 4.2.6.8 and 6.1.1.4'
N N 0.0061 0.0033 'International Tables Vol C Tables 4.2.6.8 and 6.1.1.4'
O O 0.0106 0.0060 'International Tables Vol C Tables 4.2.6.8 and 6.1.1.4'
Fe Fe 0.3463 0.8444 'International Tables Vol C Tables 4.2.6.8 and 6.1.1.4'

loop_
_geom_angle_atom_site_label_1
_geom_angle_atom_site_label_2
_geom_angle_atom_site_label_3
_geom_angle
C5 C1 C2 108.1(5)
C5 C1 Fe1 69.5(3)
C2 C1 Fe1 70.1(3)
C5 C1 H1 126.0
C2 C1 H1 126.0
Fe1 C1 H1 126.0
C1 C2 C3 107.7(6)
C1 C2 Fe1 69.2(3)
C3 C2 Fe1 70.3(3)
C1 C2 H2 126.1
C3 C2 H2 126.1
Fe1 C2 H2 126.0
C4 C3 C2 108.1(5)
C4 C3 Fe1 69.9(3)
C2 C3 Fe1 69.0(3)
C4 C3 H3 126.0
C2 C3 H3 126.0
Fe1 C3 H3 126.7
C3 C4 C5 107.7(5)
C3 C4 Fe1 69.9(3)
C5 C4 Fe1 68.4(3)
C3 C4 H4 126.2
C5 C4 H4 126.2
Fe1 C4 H4 127.1
C1 C5 C4 108.4(5)
C1 C5 Fe1 69.8(3)
C4 C5 Fe1 70.9(3)
C1 C5 H5 125.8
C4 C5 H5 125.8
Fe1 C5 H5 125.1
C7 C6 C10 107.2(5)
C7 C6 C11 127.9(5)
C10 C6 C11 124.8(5)
C7 C6 Fe1 70.0(3)
C10 C6 Fe1 69.1(3)
C11 C6 Fe1 127.7(4)
C6 C7 C8 108.6(5)
C6 C7 Fe1 69.4(3)
C8 C7 Fe1 70.0(3)
C6 C7 H7 125.7
C8 C7 H7 125.7
Fe1 C7 H7 126.6
C9 C8 C7 107.5(5)
C9 C8 Fe1 69.7(3)
C7 C8 Fe1 69.1(3)
C9 C8 H8 126.2
C7 C8 H8 126.2
Fe1 C8 H8 126.5
C10 C9 C8 107.5(5)
C10 C9 Fe1 68.5(3)
C8 C9 Fe1 69.6(3)
C10 C9 H9 126.2
C8 C9 H9 126.2
Fe1 C9 H9 127.1
C9 C10 C6 109.1(5)
C9 C10 Fe1 70.8(3)
C6 C10 Fe1 69.8(3)
C9 C10 H10 125.4
C6 C10 H10 125.4
Fe1 C10 H10 125.5
N1 C11 C6 110.5(4)
N1 C11 C12 105.5(4)
C6 C11 C12 115.5(4)
N1 C11 H11 108.4
C6 C11 H11 108.4
C12 C11 H11 108.4
C13 C12 C11 115.5(4)
C13 C12 H12A 108.4
C11 C12 H12A 108.4
C13 C12 H12B 108.4
C11 C12 H12B 108.4
H12A C12 H12B 107.5
C18 C13 C14 117.6(5)
C18 C13 C12 120.6(4)
C14 C13 C12 121.7(4)
C15 C14 C13 121.2(5)
C15 C14 H14 119.4
C13 C14 H14 119.4
C14 C15 C16 120.4(5)
C14 C15 H15 119.8
C16 C15 H15 119.8
C15 C16 C17 119.8(5)
C15 C16 H16 120.1
C17 C16 H16 120.1
C18 C17 C16 119.5(5)
C18 C17 H17 120.2
C16 C17 H17 120.2
C17 C18 C13 121.5(5)
C17 C18 H18 119.3
C13 C18 H18 119.3
N1 C19 C20 112.9(4)
N1 C19 H19 123.6
C20 C19 H19 123.6
C21 C20 C25 122.7(5)
C21 C20 C19 127.3(5)
C25 C20 C19 109.8(4)
C22 C21 C20 118.1(5)
C22 C21 H21 121.0
C20 C21 H21 121.0
C21 C22 C23 120.7(5)
C21 C22 H22 119.7
C23 C22 H22 119.7
C22 C23 C24 121.3(5)
C22 C23 H23 119.4
C24 C23 H23 119.4
C25 C24 C23 119.4(5)
C25 C24 H24 120.3
C23 C24 H24 120.3
C24 C25 C20 117.9(5)
C24 C25 B1 132.8(5)
C20 C25 B1 109.2(4)
O1 C26 C27 120.2(5)
O1 C26 C31 118.2(4)
C27 C26 C31 121.5(5)
C26 C27 C28 118.4(5)
C26 C27 C37 119.6(5)
C28 C27 C37 121.8(4)
C29 C28 C27 120.3(5)
C29 C28 C32 117.7(5)
C27 C28 C32 122.0(5)
C35 C29 C28 119.9(5)
C35 C29 C30 121.2(5)
C28 C29 C30 118.9(5)
C31 C30 C29 120.4(5)
C31 C30 H30 119.8
C29 C30 H30 119.8
C30 C31 C26 120.1(5)
C30 C31 H31 120.0
C26 C31 H31 120.0
C33 C32 C28 120.7(5)
C33 C32 H32 119.6
C28 C32 H32 119.6
C32 C33 C34 121.6(5)
C32 C33 H33 119.2
C34 C33 H33 119.2
C35 C34 C33 118.8(5)
C35 C34 H34 120.6
C33 C34 H34 120.6
C34 C35 C29 121.2(6)
C34 C35 H35 119.4
C29 C35 H35 119.4
C37 C36 O2 121.2(5)
C37 C36 C41 121.1(5)
O2 C36 C41 117.6(5)
C36 C37 C38 118.5(5)
C36 C37 C27 119.1(4)
C38 C37 C27 122.4(4)
C39 C38 C42 118.2(5)
C39 C38 C37 119.5(5)
C42 C38 C37 122.3(5)
C40 C39 C38 119.2(5)
C40 C39 C45 121.9(5)
C38 C39 C45 118.9(5)
C41 C40 C39 121.1(5)
C41 C40 H40 119.4
C39 C40 H40 119.4
C40 C41 C36 119.9(5)
C40 C41 H41 120.1
C36 C41 H41 120.1
C43 C42 C38 121.0(6)
C43 C42 H42 119.5
C38 C42 H42 119.5
C42 C43 C44 120.8(6)
C42 C43 H43 119.6
C44 C43 H43 119.6
C45 C44 C43 119.3(5)
C45 C44 H44 120.3
C43 C44 H44 120.3
C44 C45 C39 121.7(5)
C44 C45 H45 119.1
C39 C45 H45 119.1
O2 B1 O1 115.9(4)
O2 B1 C25 111.5(4)
O1 B1 C25 117.1(4)
O2 B1 N1 109.1(4)
O1 B1 N1 104.5(4)
C25 B1 N1 96.2(4)
C19 N1 C11 122.4(4)
C19 N1 B1 111.4(4)
C11 N1 B1 126.1(4)
C26 O1 B1 114.8(4)
C36 O2 B1 118.3(4)
C10 Fe1 C5 105.8(2)
C10 Fe1 C1 120.4(2)
C5 Fe1 C1 40.7(2)
C10 Fe1 C6 41.0(2)
C5 Fe1 C6 125.4(2)
C1 Fe1 C6 109.2(2)
C10 Fe1 C2 156.8(2)
C5 Fe1 C2 68.5(2)
C1 Fe1 C2 40.7(2)
C6 Fe1 C2 122.8(2)
C10 Fe1 C7 68.4(2)
C5 Fe1 C7 164.1(2)
C1 Fe1 C7 128.2(2)
C6 Fe1 C7 40.6(2)
C2 Fe1 C7 110.7(2)
C10 Fe1 C8 68.4(2)
C5 Fe1 C8 152.4(2)
C1 Fe1 C8 165.3(2)
C6 Fe1 C8 68.9(2)
C2 Fe1 C8 127.1(2)
C7 Fe1 C8 40.9(2)
C10 Fe1 C9 40.6(2)
C5 Fe1 C9 117.4(2)
C1 Fe1 C9 153.5(2)
C6 Fe1 C9 68.9(2)
C2 Fe1 C9 162.3(2)
C7 Fe1 C9 68.5(2)
C8 Fe1 C9 40.6(2)
C10 Fe1 C4 123.0(2)
C5 Fe1 C4 40.7(2)
C1 Fe1 C4 68.4(2)
C6 Fe1 C4 161.4(2)
C2 Fe1 C4 68.2(2)
C7 Fe1 C4 154.9(2)
C8 Fe1 C4 118.3(2)
C9 Fe1 C4 104.7(2)
C10 Fe1 C3 160.0(2)
C5 Fe1 C3 68.2(2)
C1 Fe1 C3 68.3(2)
C6 Fe1 C3 157.7(2)
C2 Fe1 C3 40.7(2)
C7 Fe1 C3 122.3(2)
C8 Fe1 C3 107.5(2)
C9 Fe1 C3 123.6(2)
C4 Fe1 C3 40.1(2)
C102 C101 H10A 109.5
C102 C101 H10B 109.5
H10A C101 H10B 109.5
C102 C101 H10C 109.5
H10A C101 H10C 109.5
H10B C101 H10C 109.5
C103 C102 C107 119.1(7)
C103 C102 C101 119.7(6)
C107 C102 C101 121.2(6)
C102 C103 C104 120.5(6)
C102 C103 H103 119.7
C104 C103 H103 119.7
C105 C104 C103 119.6(6)
C105 C104 H104 120.2
C103 C104 H104 120.2
C106 C105 C104 119.7(7)
C106 C105 H105 120.1
C104 C105 H105 120.1
C105 C106 C107 120.9(6)
C105 C106 H106 119.5
C107 C106 H106 119.5
C106 C107 C102 120.1(6)
C106 C107 H107 119.9
C102 C107 H107 119.9

loop_
_geom_bond_atom_site_label_1
_geom_bond_atom_site_label_2
_geom_bond_distance
C1 C5 1.415(8)
C1 C2 1.421(9)
C1 Fe1 2.036(6)
C1 H1 0.9500
C2 C3 1.432(8)
C2 Fe1 2.049(6)
C2 H2 0.9500
C3 C4 1.418(8)
C3 Fe1 2.066(5)
C3 H3 0.9500
C4 C5 1.427(8)
C4 Fe1 2.066(5)
C4 H4 0.9500
C5 Fe1 2.032(5)
C5 H5 0.9500
C6 C7 1.421(8)
C6 C10 1.429(8)
C6 C11 1.514(7)
C6 Fe1 2.042(5)
C7 C8 1.439(8)
C7 Fe1 2.051(5)
C7 H7 0.9500
C8 C9 1.433(8)
C8 Fe1 2.063(5)
C8 H8 0.9500
C9 C10 1.423(8)
C9 Fe1 2.064(6)
C9 H9 0.9500
C10 Fe1 2.034(5)
C10 H10 0.9500
C11 N1 1.491(6)
C11 C12 1.540(7)
C11 H11 1.0000
C12 C13 1.511(7)
C12 H12A 0.9900
C12 H12B 0.9900
C13 C18 1.403(7)
C13 C14 1.406(7)
C14 C15 1.380(7)
C14 H14 0.9500
C15 C16 1.387(7)
C15 H15 0.9500
C16 C17 1.396(8)
C16 H16 0.9500
C17 C18 1.389(8)
C17 H17 0.9500
C18 H18 0.9500
C19 N1 1.283(6)
C19 C20 1.466(7)
C19 H19 0.9500
C20 C21 1.397(7)
C20 C25 1.407(7)
C21 C22 1.375(8)
C21 H21 0.9500
C22 C23 1.387(8)
C22 H22 0.9500
C23 C24 1.399(7)
C23 H23 0.9500
C24 C25 1.394(7)
C24 H24 0.9500
C25 B1 1.623(7)
C26 O1 1.380(6)
C26 C27 1.381(7)
C26 C31 1.411(7)
C27 C28 1.429(7)
C27 C37 1.487(7)
C28 C29 1.419(8)
C28 C32 1.436(7)
C29 C35 1.416(8)
C29 C30 1.419(7)
C30 C31 1.381(8)
C30 H30 0.9500
C31 H31 0.9500
C32 C33 1.364(7)
C32 H32 0.9500
C33 C34 1.416(9)
C33 H33 0.9500
C34 C35 1.378(7)
C34 H34 0.9500
C35 H35 0.9500
C36 C37 1.372(8)
C36 O2 1.376(6)
C36 C41 1.422(7)
C37 C38 1.434(7)
C38 C39 1.418(7)
C38 C42 1.418(8)
C39 C40 1.401(8)
C39 C45 1.431(7)
C40 C41 1.357(8)
C40 H40 0.9500
C41 H41 0.9500
C42 C43 1.378(8)
C42 H42 0.9500
C43 C44 1.415(9)
C43 H43 0.9500
C44 C45 1.353(9)
C44 H44 0.9500
C45 H45 0.9500
B1 O2 1.451(6)
B1 O1 1.453(7)
B1 N1 1.663(7)
C101 C102 1.529(10)
C101 H10A 0.9800
C101 H10B 0.9800
C101 H10C 0.9800
C102 C103 1.379(8)
C102 C107 1.391(10)
C103 C104 1.400(10)
C103 H103 0.9500
C104 C105 1.384(10)
C104 H104 0.9500
C105 C106 1.370(10)
C105 H105 0.9500
C106 C107 1.383(11)
C106 H106 0.9500
C107 H107 0.9500

loop_
_geom_torsion_atom_site_label_1
_geom_torsion_atom_site_label_2
_geom_torsion_atom_site_label_3
_geom_torsion_atom_site_label_4
_geom_torsion
C5 C1 C2 C3 -0.6(6)
Fe1 C1 C2 C3 -60.0(4)
C5 C1 C2 Fe1 59.3(4)
C1 C2 C3 C4 0.1(7)
Fe1 C2 C3 C4 -59.2(4)
C1 C2 C3 Fe1 59.3(4)
C2 C3 C4 C5 0.5(6)
Fe1 C3 C4 C5 -58.1(4)
C2 C3 C4 Fe1 58.6(4)
C2 C1 C5 C4 0.9(6)
Fe1 C1 C5 C4 60.7(4)
C2 C1 C5 Fe1 -59.7(4)
C3 C4 C5 C1 -0.9(6)
Fe1 C4 C5 C1 -60.0(4)
C3 C4 C5 Fe1 59.1(4)
C10 C6 C7 C8 -0.2(6)
C11 C6 C7 C8 -178.1(5)
Fe1 C6 C7 C8 59.1(4)
C10 C6 C7 Fe1 -59.4(3)
C11 C6 C7 Fe1 122.8(5)
C6 C7 C8 C9 0.6(6)
Fe1 C7 C8 C9 59.4(4)
C6 C7 C8 Fe1 -58.8(4)
C7 C8 C9 C10 -0.7(6)
Fe1 C8 C9 C10 58.2(4)
C7 C8 C9 Fe1 -59.0(4)
C8 C9 C10 C6 0.6(6)
Fe1 C9 C10 C6 59.5(4)
C8 C9 C10 Fe1 -58.9(4)
C7 C6 C10 C9 -0.2(6)
C11 C6 C10 C9 177.7(5)
Fe1 C6 C10 C9 -60.1(4)
C7 C6 C10 Fe1 59.9(4)
C11 C6 C10 Fe1 -122.2(5)
C7 C6 C11 N1 117.5(6)
C10 C6 C11 N1 -60.0(6)
Fe1 C6 C11 N1 -149.3(4)
C7 C6 C11 C12 -2.1(7)
C10 C6 C11 C12 -179.5(4)
Fe1 C6 C11 C12 91.1(5)
N1 C11 C12 C13 168.9(4)
C6 C11 C12 C13 -68.8(6)
C11 C12 C13 C18 121.4(5)
C11 C12 C13 C14 -63.0(7)
C18 C13 C14 C15 -1.4(8)
C12 C13 C14 C15 -177.2(5)
C13 C14 C15 C16 1.3(9)
C14 C15 C16 C17 -0.7(10)
C15 C16 C17 C18 0.2(9)
C16 C17 C18 C13 -0.4(9)
C14 C13 C18 C17 1.0(8)
C12 C13 C18 C17 176.8(5)
N1 C19 C20 C21 172.0(5)
N1 C19 C20 C25 -2.1(7)
C25 C20 C21 C22 -0.2(8)
C19 C20 C21 C22 -173.6(5)
C20 C21 C22 C23 0.1(8)
C21 C22 C23 C24 -0.8(8)
C22 C23 C24 C25 1.4(8)
C23 C24 C25 C20 -1.4(7)
C23 C24 C25 B1 175.9(5)
C21 C20 C25 C24 0.8(8)
C19 C20 C25 C24 175.3(5)
C21 C20 C25 B1 -177.1(5)
C19 C20 C25 B1 -2.6(6)
O1 C26 C27 C28 -176.3(4)
C31 C26 C27 C28 6.7(8)
O1 C26 C27 C37 -0.4(7)
C31 C26 C27 C37 -177.4(5)
C26 C27 C28 C29 -7.5(7)
C37 C27 C28 C29 176.8(5)
C26 C27 C28 C32 169.5(5)
C37 C27 C28 C32 -6.3(8)
C27 C28 C29 C35 -178.6(5)
C32 C28 C29 C35 4.3(8)
C27 C28 C29 C30 3.1(8)
C32 C28 C29 C30 -174.0(5)
C35 C29 C30 C31 -176.1(5)
C28 C29 C30 C31 2.1(8)
C29 C30 C31 C26 -3.0(8)
O1 C26 C31 C30 -178.7(5)
C27 C26 C31 C30 -1.6(8)
C29 C28 C32 C33 -2.1(8)
C27 C28 C32 C33 -179.1(5)
C28 C32 C33 C34 -1.8(8)
C32 C33 C34 C35 3.4(8)
C33 C34 C35 C29 -1.0(9)
C28 C29 C35 C34 -2.8(8)
C30 C29 C35 C34 175.4(5)
O2 C36 C37 C38 -174.6(4)
C41 C36 C37 C38 9.2(7)
O2 C36 C37 C27 6.8(7)
C41 C36 C37 C27 -169.4(5)
C26 C27 C37 C36 -51.8(7)
C28 C27 C37 C36 123.9(5)
C26 C27 C37 C38 129.6(5)
C28 C27 C37 C38 -54.7(7)
C36 C37 C38 C39 -7.5(7)
C27 C37 C38 C39 171.1(5)
C36 C37 C38 C42 170.8(5)
C27 C37 C38 C42 -10.6(8)
C42 C38 C39 C40 -177.9(5)
C37 C38 C39 C40 0.5(7)
C42 C38 C39 C45 2.7(7)
C37 C38 C39 C45 -178.9(5)
C38 C39 C40 C41 5.0(8)
C45 C39 C40 C41 -175.6(5)
C39 C40 C41 C36 -3.5(8)
C37 C36 C41 C40 -3.9(8)
O2 C36 C41 C40 179.8(5)
C39 C38 C42 C43 -1.5(8)
C37 C38 C42 C43 -179.8(5)
C38 C42 C43 C44 -0.8(9)
C42 C43 C44 C45 1.8(9)
C43 C44 C45 C39 -0.6(9)
C40 C39 C45 C44 178.9(6)
C38 C39 C45 C44 -1.7(8)
C24 C25 B1 O2 74.3(7)
C20 C25 B1 O2 -108.2(5)
C24 C25 B1 O1 -62.5(7)
C20 C25 B1 O1 114.9(5)
C24 C25 B1 N1 -172.4(5)
C20 C25 B1 N1 5.1(5)
C20 C19 N1 C11 -172.4(4)
C20 C19 N1 B1 5.8(6)
C6 C11 N1 C19 -39.7(7)
C12 C11 N1 C19 85.7(6)
C6 C11 N1 B1 142.2(5)
C12 C11 N1 B1 -92.3(5)
O2 B1 N1 C19 108.8(5)
O1 B1 N1 C19 -126.7(5)
C25 B1 N1 C19 -6.6(5)
O2 B1 N1 C11 -73.0(6)
O1 B1 N1 C11 51.5(6)
C25 B1 N1 C11 171.6(4)
C27 C26 O1 B1 69.0(6)
C31 C26 O1 B1 -113.9(5)
O2 B1 O1 C26 -44.3(6)
C25 B1 O1 C26 90.7(5)
N1 B1 O1 C26 -164.4(4)
C37 C36 O2 B1 61.6(7)
C41 C36 O2 B1 -122.2(5)
O1 B1 O2 C36 -39.7(6)
C25 B1 O2 C36 -177.1(4)
N1 B1 O2 C36 77.9(5)
C9 C10 Fe1 C5 -113.9(3)
C6 C10 Fe1 C5 126.3(3)
C9 C10 Fe1 C1 -155.5(3)
C6 C10 Fe1 C1 84.6(4)
C9 C10 Fe1 C6 119.8(5)
C9 C10 Fe1 C2 174.0(5)
C6 C10 Fe1 C2 54.1(6)
C9 C10 Fe1 C7 81.8(3)
C6 C10 Fe1 C7 -38.0(3)
C9 C10 Fe1 C8 37.6(3)
C6 C10 Fe1 C8 -82.2(3)
C6 C10 Fe1 C9 -119.8(5)
C9 C10 Fe1 C4 -72.9(4)
C6 C10 Fe1 C4 167.2(3)
C9 C10 Fe1 C3 -44.4(7)
C6 C10 Fe1 C3 -164.3(6)
C1 C5 Fe1 C10 -118.5(4)
C4 C5 Fe1 C10 122.6(3)
C4 C5 Fe1 C1 -118.9(4)
C1 C5 Fe1 C6 -78.0(4)
C4 C5 Fe1 C6 163.1(3)
C1 C5 Fe1 C2 37.7(3)
C4 C5 Fe1 C2 -81.2(3)
C1 C5 Fe1 C7 -52.2(9)
C4 C5 Fe1 C7 -171.1(7)
C1 C5 Fe1 C8 167.9(4)
C4 C5 Fe1 C8 49.0(6)
C1 C5 Fe1 C9 -160.6(3)
C4 C5 Fe1 C9 80.5(4)
C1 C5 Fe1 C4 118.9(4)
C1 C5 Fe1 C3 81.7(4)
C4 C5 Fe1 C3 -37.2(3)
C5 C1 Fe1 C10 78.7(4)
C2 C1 Fe1 C10 -162.2(3)
C2 C1 Fe1 C5 119.2(5)
C5 C1 Fe1 C6 122.5(3)
C2 C1 Fe1 C6 -118.4(4)
C5 C1 Fe1 C2 -119.2(5)
C5 C1 Fe1 C7 164.0(3)
C2 C1 Fe1 C7 -76.9(4)
C5 C1 Fe1 C8 -157.7(8)
C2 C1 Fe1 C8 -38.5(10)
C5 C1 Fe1 C9 41.4(7)
C2 C1 Fe1 C9 160.6(5)
C5 C1 Fe1 C4 -37.9(3)
C2 C1 Fe1 C4 81.3(4)
C5 C1 Fe1 C3 -81.2(3)
C2 C1 Fe1 C3 37.9(3)
C7 C6 Fe1 C10 -118.4(5)
C11 C6 Fe1 C10 118.5(6)
C7 C6 Fe1 C5 169.4(3)
C10 C6 Fe1 C5 -72.1(4)
C11 C6 Fe1 C5 46.4(6)
C7 C6 Fe1 C1 127.0(3)
C10 C6 Fe1 C1 -114.6(3)
C11 C6 Fe1 C1 3.9(5)
C7 C6 Fe1 C2 83.9(4)
C10 C6 Fe1 C2 -157.7(3)
C11 C6 Fe1 C2 -39.2(6)
C10 C6 Fe1 C7 118.4(5)
C11 C6 Fe1 C7 -123.1(6)
C7 C6 Fe1 C8 -37.5(3)
C10 C6 Fe1 C8 81.0(3)
C11 C6 Fe1 C8 -160.5(5)
C7 C6 Fe1 C9 -81.2(3)
C10 C6 Fe1 C9 37.2(3)
C11 C6 Fe1 C9 155.8(5)
C7 C6 Fe1 C4 -154.0(7)
C10 C6 Fe1 C4 -35.6(9)
C11 C6 Fe1 C4 82.9(9)
C7 C6 Fe1 C3 47.4(7)
C10 C6 Fe1 C3 165.9(5)
C11 C6 Fe1 C3 -75.6(8)
C1 C2 Fe1 C10 42.1(7)
C3 C2 Fe1 C10 161.0(5)
C1 C2 Fe1 C5 -37.8(3)
C3 C2 Fe1 C5 81.1(4)
C3 C2 Fe1 C1 118.9(5)
C1 C2 Fe1 C6 81.4(4)
C3 C2 Fe1 C6 -159.8(3)
C1 C2 Fe1 C7 125.2(3)
C3 C2 Fe1 C7 -116.0(4)
C1 C2 Fe1 C8 168.5(3)
C3 C2 Fe1 C8 -72.6(4)
C1 C2 Fe1 C9 -150.9(7)
C3 C2 Fe1 C9 -32.0(9)
C1 C2 Fe1 C4 -81.7(4)
C3 C2 Fe1 C4 37.1(4)
C1 C2 Fe1 C3 -118.9(5)
C6 C7 Fe1 C10 38.4(3)
C8 C7 Fe1 C10 -81.6(4)
C6 C7 Fe1 C5 -32.9(9)
C8 C7 Fe1 C5 -152.9(7)
C6 C7 Fe1 C1 -73.9(4)
C8 C7 Fe1 C1 166.1(3)
C8 C7 Fe1 C6 -120.0(5)
C6 C7 Fe1 C2 -116.7(3)
C8 C7 Fe1 C2 123.3(3)
C6 C7 Fe1 C8 120.0(5)
C6 C7 Fe1 C9 82.3(3)
C8 C7 Fe1 C9 -37.8(3)
C6 C7 Fe1 C4 160.8(5)
C8 C7 Fe1 C4 40.8(7)
C6 C7 Fe1 C3 -160.7(3)
C8 C7 Fe1 C3 79.3(4)
C9 C8 Fe1 C10 -37.6(3)
C7 C8 Fe1 C10 81.4(4)
C9 C8 Fe1 C5 45.3(6)
C7 C8 Fe1 C5 164.3(4)
C9 C8 Fe1 C1 -167.1(8)
C7 C8 Fe1 C1 -48.1(10)
C9 C8 Fe1 C6 -81.8(3)
C7 C8 Fe1 C6 37.2(3)
C9 C8 Fe1 C2 162.3(3)
C7 C8 Fe1 C2 -78.7(4)
C9 C8 Fe1 C7 -119.0(5)
C7 C8 Fe1 C9 119.0(5)
C9 C8 Fe1 C4 79.3(4)
C7 C8 Fe1 C4 -161.7(3)
C9 C8 Fe1 C3 121.6(3)
C7 C8 Fe1 C3 -119.4(3)
C8 C9 Fe1 C10 119.4(5)
C10 C9 Fe1 C5 82.4(4)
C8 C9 Fe1 C5 -158.3(3)
C10 C9 Fe1 C1 53.3(6)
C8 C9 Fe1 C1 172.7(5)
C10 C9 Fe1 C6 -37.6(3)
C8 C9 Fe1 C6 81.8(3)
C10 C9 Fe1 C2 -172.2(7)
C8 C9 Fe1 C2 -52.8(9)
C10 C9 Fe1 C7 -81.4(3)
C8 C9 Fe1 C7 38.0(3)
C10 C9 Fe1 C8 -119.4(5)
C10 C9 Fe1 C4 124.1(3)
C8 C9 Fe1 C4 -116.5(3)
C10 C9 Fe1 C3 163.3(3)
C8 C9 Fe1 C3 -77.4(4)
C3 C4 Fe1 C10 165.3(3)
C5 C4 Fe1 C10 -75.2(4)
C3 C4 Fe1 C5 -119.5(5)
C3 C4 Fe1 C1 -81.6(4)
C5 C4 Fe1 C1 37.9(3)
C3 C4 Fe1 C6 -167.6(6)
C5 C4 Fe1 C6 -48.1(8)
C3 C4 Fe1 C2 -37.7(4)
C5 C4 Fe1 C2 81.8(4)
C3 C4 Fe1 C7 54.8(6)
C5 C4 Fe1 C7 174.3(5)
C3 C4 Fe1 C8 83.9(4)
C5 C4 Fe1 C8 -156.6(3)
C3 C4 Fe1 C9 125.3(3)
C5 C4 Fe1 C9 -115.2(3)
C5 C4 Fe1 C3 119.5(5)
C4 C3 Fe1 C10 -38.3(8)
C2 C3 Fe1 C10 -158.0(5)
C4 C3 Fe1 C5 37.7(4)
C2 C3 Fe1 C5 -81.9(4)
C4 C3 Fe1 C1 81.7(4)
C2 C3 Fe1 C1 -37.9(4)
C4 C3 Fe1 C6 169.6(5)
C2 C3 Fe1 C6 50.0(8)
C4 C3 Fe1 C2 119.6(5)
C4 C3 Fe1 C7 -155.8(3)
C2 C3 Fe1 C7 84.6(4)
C4 C3 Fe1 C8 -113.3(4)
C2 C3 Fe1 C8 127.0(4)
C4 C3 Fe1 C9 -71.5(4)
C2 C3 Fe1 C9 168.9(3)
C2 C3 Fe1 C4 -119.6(5)
C107 C102 C103 C104 1.7(9)
C101 C102 C103 C104 -179.5(6)
C102 C103 C104 C105 -2.5(9)
C103 C104 C105 C106 1.1(10)
C104 C105 C106 C107 0.9(10)
C105 C106 C107 C102 -1.6(10)
C103 C102 C107 C106 0.3(9)
C101 C102 C107 C106 -178.4(6)
